data_2007966
loop_
_publ_author_name
'Bujak, Maciej'
'Zaleski, Jacek'

_publ_section_title
;
 Bis(dimethylammonium) Pentachloroantimonate(III), on the Deformation
 of the Octahedral Coordination of Sb^III^
;
_journal_issue 12
_journal_name_full 'Acta Crystallographica Section C'
_journal_page_first 1773
_journal_page_last 1777
_journal_paper_doi 10.1107/S0108270198008865
_journal_volume 54
_journal_year 1998
_chemical_formula_iupac '(C2 H8 N)2 SbCl5 '
_chemical_formula_moiety '2(C2 H8 N 1+) , Sb Cl5 2-'
_chemical_formula_sum 'C4 H16 Cl5 N2 Sb'
_chemical_formula_weight 391.19
_chemical_name_systematic ' Dimethylammonium Pentachloroantimonate (III)'
_space_group_IT_number 62
_symmetry_cell_setting orthorhombic
_symmetry_space_group_name_Hall '-P 2ac 2n'
_symmetry_space_group_name_H-M 'P n m a'
_audit_creation_method SHELXL-97
_cell_angle_alpha 90.00
_cell_angle_beta 90.00
_cell_angle_gamma 90.00
_cell_formula_units_Z 4
_cell_length_a 8.541(2)
_cell_length_b 11.873(2)
_cell_length_c 14.830(3)
_cell_measurement_reflns_used 'post-refinement on all data'
_cell_measurement_temperature 85(2)
_cell_measurement_theta_max 26.5
_cell_measurement_theta_min 3
_cell_volume 1503.9(5)
_computing_cell_refinement DENZO
_computing_data_collection 'DENZO (Otwinowski & Minor, 1997)'
_computing_data_reduction DENZO
_computing_molecular_graphics 'SHELXTL (Sheldrick, 1990)'
_computing_publication_material SHELX97
_computing_structure_refinement SHELX97
_computing_structure_solution 'SHELX97 (Sheldrick, 1997)'
_diffrn_ambient_temperature 300(2)
_diffrn_measured_fraction_theta_full 0.899
_diffrn_measured_fraction_theta_max 0.899
_diffrn_measurement_device_type 'DIP 2000'
_diffrn_measurement_method 'Oscillation method; 40 frames with 10\% oscillation and 1\% overlap'
_diffrn_radiation_monochromator graphite
_diffrn_radiation_source 'Rotating anode'
_diffrn_radiation_type MoK\a
_diffrn_radiation_wavelength 0.71073
_diffrn_reflns_av_R_equivalents 0.045
_diffrn_reflns_av_sigmaI/netI 0.0284
_diffrn_reflns_limit_h_max 10
_diffrn_reflns_limit_h_min -10
_diffrn_reflns_limit_k_max 14
_diffrn_reflns_limit_k_min -14
_diffrn_reflns_limit_l_max 18
_diffrn_reflns_limit_l_min -18
_diffrn_reflns_number 3140
_diffrn_reflns_theta_full 26.55
_diffrn_reflns_theta_max 26.5
_diffrn_reflns_theta_min 4.40
_diffrn_standards_decay_% 0
_exptl_absorpt_coefficient_mu 2.688
_exptl_absorpt_correction_type none
_exptl_crystal_colour colourless
_exptl_crystal_density_diffrn 1.728
_exptl_crystal_density_method 'not measured'
_exptl_crystal_description needle
_exptl_crystal_F_000 760
_exptl_crystal_size_max 0.15
_exptl_crystal_size_mid 0.12
_exptl_crystal_size_min 0.10
_refine_diff_density_max 0.685
_refine_diff_density_min -0.455
_refine_ls_extinction_coef 0.0033(2)
_refine_ls_extinction_method SHELX97
_refine_ls_goodness_of_fit_ref 1.069
_refine_ls_hydrogen_treatment constr
_refine_ls_matrix_type full
_refine_ls_number_parameters 88
_refine_ls_number_reflns 1622
_refine_ls_number_restraints 7
_refine_ls_restrained_S_all 1.066
_refine_ls_R_factor_all 0.0357
_refine_ls_R_factor_gt 0.0278
_refine_ls_shift/su_max 0.004
_refine_ls_shift/su_mean 0.001
_refine_ls_structure_factor_coef Fsqd
_refine_ls_weighting_details 'w = 1/[\s^2^(Fo^2^)+(0.0000P)^2^+3.8001P] where P=(Fo^2^+2Fc^2^)/3'
_refine_ls_weighting_scheme calc
_refine_ls_wR_factor_ref 0.0550
_reflns_number_gt 1420
_reflns_number_total 1622
_reflns_threshold_expression 'I >2\s (I)'
_cod_data_source_file ka1283.cif
_cod_data_source_block 2
_cod_depositor_comments
;
The following automatic conversions were performed:

'_refine_ls_weighting_scheme' value 'calc w =
1/[\s^2^(Fo^2^)+(0.0000P)^2^+3.8001P] where P=(Fo^2^+2Fc^2^)/3' was
changed to 'calc'. New tag '_refine_ls_weighting_details' was
created. The value of the new tag was set to 'w =
1/[\s^2^(Fo^2^)+(0.0000P)^2^+3.8001P] where P=(Fo^2^+2Fc^2^)/3'.

Automatic conversion script
Id: cif_fix_values 3143 2015-03-26 13:38:13Z robertas 
;
_cod_database_code 2007966

loop_
_symmetry_equiv_pos_as_xyz
'x, y, z'
'-x+1/2, -y, z+1/2'
'-x, y+1/2, -z'
'x+1/2, -y+1/2, -z+1/2'
'-x, -y, -z'
'x-1/2, y, -z-1/2'
'x, -y-1/2, z'
'-x-1/2, y-1/2, z-1/2'

loop_
_atom_site_label
_atom_site_fract_x
_atom_site_fract_y
_atom_site_fract_z
_atom_site_U_iso_or_equiv
_atom_site_adp_type
_atom_site_calc_flag
_atom_site_refinement_flags
_atom_site_occupancy
_atom_site_disorder_assembly
_atom_site_disorder_group
_atom_site_type_symbol
Sb1 0.8016(3) 0.7500 0.6002(2) 0.02100(10) Uani d S 1 . . Sb
Cl1 0.80920(10) 0.9699(7) 0.5921(5) 0.0308(2) Uani d . 1 . . Cl
Cl3 0.60440(10) 0.7500 0.4780(8) 0.0340(3) Uani d S 1 . . Cl
Cl2 1.00890(10) 0.7500 0.4904(7) 0.0297(3) Uani d S 1 . . Cl
Cl4 1.06580(10) 0.7500 0.72303(7) 0.0290(3) Uani d S 1 . . Cl
N1 0.8049(4) 1.0231(3) 0.3780(2) 0.0352(7) Uani d D 1 . . N
H1D 0.858(5) 1.081(3) 0.365(3) 0.050(9) Uiso d D 1 . . H
H1E 0.832(5) 1.006(4) 0.430(2) 0.050(9) Uiso d D 1 . . H
C1 0.8321(5) 0.9296(4) 0.3139(3) 0.0410(9) Uani d D 1 . . C
H1A 0.941(4) 0.913(4) 0.313(3) 0.056(5) Uiso d D 1 . . H
H1B 0.772(5) 0.867(3) 0.333(3) 0.056(5) Uiso d D 1 . . H
H1C 0.796(4) 0.953(3) 0.257(2) 0.056(5) Uiso d D 1 . . H
C2 0.6395(5) 1.0587(4) 0.3848(3) 0.05200(10) Uani d D 1 . . C
H2A 0.638(5) 1.119(3) 0.427(3) 0.056(5) Uiso d D 1 . . H
H2B 0.604(5) 1.083(4) 0.325(2) 0.056(5) Uiso d D 1 . . H
H2C 0.578(5) 0.995(3) 0.404(3) 0.056(5) Uiso d D 1 . . H

loop_
_atom_site_aniso_label
_atom_site_aniso_U_11
_atom_site_aniso_U_22
_atom_site_aniso_U_33
_atom_site_aniso_U_12
_atom_site_aniso_U_13
_atom_site_aniso_U_23
Sb1 0.02253(2) 0.02328(2) 0.01720(2) 0.000 0.002820(10) 0.000
Cl1 0.0360(4) 0.0244(4) 0.0321(4) 0.0014(4) 0.0018(4) -0.0002(3)
Cl3 0.0281(6) 0.0415(7) 0.0324(6) 0.000 -0.0056(5) 0.000
Cl2 0.0285(6) 0.0397(7) 0.0210(5) 0.000 0.0070(4) 0.000
Cl4 0.0349(6) 0.0293(6) 0.0229(5) 0.000 -0.0004(5) 0.000
N1 0.0334(2) 0.0402(2) 0.0320(2) -0.0024(2) -0.00100(10) 0.0057(2)
C1 0.048(2) 0.044(2) 0.0306(2) -0.004(2) -0.0030(2) 0.0031(2)
C2 0.038(2) 0.057(3) 0.062(3) 0.011(2) 0.005(2) 0.021(2)

loop_
_atom_type_symbol
_atom_type_description
_atom_type_scat_dispersion_real
_atom_type_scat_dispersion_imag
_atom_type_scat_source
C C 0.0033 0.0016 'International Tables Vol C Tables 4.2.6.8 and 6.1.1.4'
H H 0.0000 0.0000 'International Tables Vol C Tables 4.2.6.8 and 6.1.1.4'
N N 0.0061 0.0033 'International Tables Vol C Tables 4.2.6.8 and 6.1.1.4'
Cl Cl 0.1484 0.1585 'International Tables Vol C Tables 4.2.6.8 and 6.1.1.4'
Sb Sb -0.5866 1.5461 'International Tables Vol C Tables 4.2.6.8 and 6.1.1.4'

loop_
_geom_angle_atom_site_label_1
_geom_angle_atom_site_label_2
_geom_angle_atom_site_label_3
_geom_angle_site_symmetry_1
_geom_angle_site_symmetry_3
_geom_angle
_geom_angle_publ_flag
Cl1 Sb1 Cl1 7_575 . 174.01(4) yes
Cl1 Sb1 Cl4 . . 90.56(2) yes
Cl1 Sb1 Cl4 . 6_557 92.957(2) yes
Cl1 Sb1 Cl4 7_575 . 90.56(2) yes
Cl1 Sb1 Cl4 7_575 6_557 92.96(2) yes
Cl2 Sb1 Cl1 . . 87.17(2) yes
Cl2 Sb1 Cl1 . 7_575 87.17(2) yes
Cl2 Sb1 Cl3 . . 90.30(4) yes
Cl2 Sb1 Cl4 . . 81.52(4) yes
Cl2 Sb1 Cl4 . 6_557 170.13(4) yes
Cl3 Sb1 Cl1 . . 89.03(2) yes
Cl3 Sb1 Cl1 . 7_575 89.03(2) yes
Cl3 Sb1 Cl4 . . 171.83(4) yes
Cl3 Sb1 Cl4 . 6_557 99.56(4) yes
Cl4 Sb1 Cl4 . 6_557 88.61(2) yes
Sb1 Cl4 Sb1 . 6_657 166.46(4) yes
C1 N1 H1D . . 112(3) ?
C1 N1 H1E . . 112(3) ?
C2 N1 C1 . . 114.1(4) ?
C2 N1 H1D . . 107(3) ?
C2 N1 H1E . . 106(3) ?
N1 C1 H1A . . 109(3) ?
N1 C1 H1B . . 108(3) ?
N1 C1 H1C . . 108(3) ?
N1 C2 H2A . . 106(3) ?
N1 C2 H2B . . 109(3) ?
N1 C2 H2C . . 108(3) ?
H1A C1 H1B . . 111(4) ?
H1A C1 H1C . . 111(4) ?
H1B C1 H1C . . 109(4) ?
H1D N1 H1E . . 105(4) ?
H2A C2 H2B . . 111(4) ?
H2A C2 H2C . . 113(4) ?
H2B C2 H2C . . 109(4) ?

loop_
_geom_bond_atom_site_label_1
_geom_bond_atom_site_label_2
_geom_bond_site_symmetry_2
_geom_bond_distance
_geom_bond_publ_flag
Sb1 Cl1 . 2.6150(10) yes
Sb1 Cl1 7_575 2.6150(10) yes
Sb1 Cl2 . 2.4050(10) yes
Sb1 Cl3 . 2.4740(10) yes
Sb1 Cl4 . 2.9000(10) yes
Sb1 Cl4 6_557 3.3060(10) yes
N1 C1 . 1.480(5) ?
N1 C2 . 1.478(5) ?
N1 H1D . 0.85(3) ?
N1 H1E . 0.83(3) ?
C1 H1A . 0.95(3) ?
C1 H1B . 0.95(3) ?
C1 H1C . 0.94(3) ?
C2 H2A . 0.96(3) ?
C2 H2B . 0.98(3) ?
C2 H2C . 0.96(3) ?

loop_
_geom_hbond_atom_site_label_D
_geom_hbond_atom_site_label_H
_geom_hbond_atom_site_label_A
_geom_hbond_site_symmetry_A
_geom_hbond_distance_DH
_geom_hbond_distance_HA
_geom_hbond_distance_DA
_geom_hbond_angle_DHA
N1 H1E Cl1 . 0.83(3) 2.45(4) 3.236(3) 159(4)
N1 H1D Cl4 5_776 0.85(3) 2.48(4) 3.275(3) 157(4)
